data_4081081
loop_
_publ_author_name
'Chalkley, Matthew J.'
'Guard, Louise M.'
'Hazari, Nilay'
'Hofmann, Peter'
'Hruszkewycz, Damian P.'
'Schmeier, Timothy J.'
'Takase, Michael K.'

_publ_section_title
;
 Synthesis, Electronic Structure, and Reactivity of Palladium(I) Dimers
 with Bridging Allyl, Cyclopentadienyl, and Indenyl Ligands
;
_journal_issue 15
_journal_name_full Organometallics
_journal_page_first 4223
_journal_paper_doi 10.1021/om400415c
_journal_volume 32
_journal_year 2013
_chemical_formula_sum 'C22 H40 P2 Pd2'
_chemical_formula_weight 579.28
_chemical_name_systematic
; 
 ? 
;
_space_group_IT_number 2
_symmetry_cell_setting triclinic
_symmetry_space_group_name_Hall '-P 1'
_symmetry_space_group_name_H-M 'P -1'
_atom_sites_solution_hydrogens geom
_atom_sites_solution_primary direct
_atom_sites_solution_secondary difmap
_audit_creation_method SHELXL-97
_cell_angle_alpha 88.232(6)
_cell_angle_beta 76.546(5)
_cell_angle_gamma 63.360(4)
_cell_formula_units_Z 1
_cell_length_a 8.2800(9)
_cell_length_b 8.4480(9)
_cell_length_c 9.6821(10)
_cell_measurement_reflns_used 13090
_cell_measurement_temperature 150(2)
_cell_measurement_theta_max 27.5
_cell_measurement_theta_min 3.1
_cell_volume 586.64(11)
_computing_cell_refinement 'CrystalClear-SM Expert 2.0 r12 (Rigaku, 2011)'
_computing_data_collection 'CrystalClear-SM Expert 2.0 r12 (Rigaku, 2011)'
_computing_data_reduction 'CrystalClear-SM Expert 2.0 r12 (Rigaku, 2011)'
_computing_publication_material 'SHELXL-97 (Sheldrick, 2008)'
_computing_structure_refinement 'SHELXL-97 (Sheldrick, 2008)'
_computing_structure_solution 'SHELXS-97 (Sheldrick, 2008)'
_diffrn_ambient_temperature 150(2)
_diffrn_detector_area_resol_mean 10
_diffrn_measured_fraction_theta_full 0.999
_diffrn_measured_fraction_theta_max 0.999
_diffrn_measurement_device_type 'Rigaku R-AXIS RAPID imaging plate'
_diffrn_measurement_method \w
_diffrn_radiation_monochromator graphite
_diffrn_radiation_source 'fine-focus sealed tube'
_diffrn_radiation_type MoK\a
_diffrn_radiation_wavelength 0.71075
_diffrn_reflns_av_R_equivalents 0.0360
_diffrn_reflns_av_sigmaI/netI 0.0219
_diffrn_reflns_limit_h_max 10
_diffrn_reflns_limit_h_min -10
_diffrn_reflns_limit_k_max 10
_diffrn_reflns_limit_k_min -10
_diffrn_reflns_limit_l_max 12
_diffrn_reflns_limit_l_min -12
_diffrn_reflns_number 18363
_diffrn_reflns_theta_full 27.48
_diffrn_reflns_theta_max 27.48
_diffrn_reflns_theta_min 3.12
_exptl_absorpt_coefficient_mu 1.674
_exptl_absorpt_correction_T_max 0.7307
_exptl_absorpt_correction_T_min 0.7307
_exptl_absorpt_correction_type multi-scan
_exptl_absorpt_process_details 'Jacobson, R. (1998) Private Communication'
_exptl_crystal_colour Colorless
_exptl_crystal_density_diffrn 1.640
_exptl_crystal_density_method 'not measured'
_exptl_crystal_description Block
_exptl_crystal_F_000 294
_exptl_crystal_size_max 0.20
_exptl_crystal_size_mid 0.20
_exptl_crystal_size_min 0.20
_refine_diff_density_max 0.496
_refine_diff_density_min -0.402
_refine_diff_density_rms 0.078
_refine_ls_extinction_method none
_refine_ls_goodness_of_fit_ref 1.107
_refine_ls_hydrogen_treatment mixed
_refine_ls_matrix_type full
_refine_ls_number_parameters 130
_refine_ls_number_reflns 2687
_refine_ls_number_restraints 3
_refine_ls_restrained_S_all 1.108
_refine_ls_R_factor_all 0.0215
_refine_ls_R_factor_gt 0.0189
_refine_ls_shift/su_max 0.000
_refine_ls_shift/su_mean 0.000
_refine_ls_structure_factor_coef Fsqd
_refine_ls_weighting_details 'calc w=1/[\s^2^(Fo^2^)+(0.0030P)^2^+0.5447P] where P=(Fo^2^+2Fc^2^)/3'
_refine_ls_weighting_scheme calc
_refine_ls_wR_factor_gt 0.0372
_refine_ls_wR_factor_ref 0.0388
_reflns_number_gt 2525
_reflns_number_total 2687
_reflns_threshold_expression >2sigma(I)
_cod_data_source_file om400415c_si_002.cif
_cod_data_source_block '_CpCp'
_cod_original_sg_symbol_H-M P-1
_cod_database_code 4081081

loop_
_symmetry_equiv_pos_as_xyz
'x, y, z'
'-x, -y, -z'

loop_
_atom_site_label
_atom_site_type_symbol
_atom_site_fract_x
_atom_site_fract_y
_atom_site_fract_z
_atom_site_U_iso_or_equiv
_atom_site_adp_type
_atom_site_occupancy
_atom_site_symmetry_multiplicity
_atom_site_calc_flag
_atom_site_refinement_flags
Pd1 Pd 0.42402(2) 0.452022(19) 0.411031(15) 0.01588(5) Uani 1 1 d .
C1 C 0.4300(3) 0.3393(3) 0.6589(2) 0.0223(4) Uani 1 1 d D
H1 H 0.311(2) 0.406(3) 0.718(2) 0.027 Uiso 1 1 d D
C2 C 0.4720(3) 0.2257(3) 0.5370(2) 0.0236(4) Uani 1 1 d D
H2 H 0.389(3) 0.187(3) 0.523(2) 0.028 Uiso 1 1 d D
C3 C 0.6731(3) 0.1228(3) 0.4971(2) 0.0245(4) Uani 1 1 d .
H3 H 0.7422 0.0349 0.4191 0.029 Uiso 1 1 calc R
C4 C 0.7472(3) 0.1721(3) 0.5894(2) 0.0223(4) Uani 1 1 d .
H4 H 0.8762 0.1238 0.5862 0.027 Uiso 1 1 calc R
C5 C 0.5983(3) 0.3098(3) 0.6931(2) 0.0200(4) Uani 1 1 d D
H5 H 0.603(3) 0.333(3) 0.7836(18) 0.024 Uiso 1 1 d D
P1 P 0.30773(7) 0.34860(7) 0.26225(5) 0.01794(10) Uani 1 1 d .
C6 C 0.4741(3) 0.1242(3) 0.1817(2) 0.0260(4) Uani 1 1 d .
H6A H 0.4938 0.0410 0.2575 0.031 Uiso 1 1 calc R
H6B H 0.4207 0.0868 0.1153 0.031 Uiso 1 1 calc R
C7 C 0.6615(3) 0.1116(3) 0.1011(2) 0.0334(5) Uani 1 1 d .
H7A H 0.6450 0.1835 0.0193 0.050 Uiso 1 1 calc R
H7B H 0.7485 -0.0126 0.0674 0.050 Uiso 1 1 calc R
H7C H 0.7114 0.1558 0.1646 0.050 Uiso 1 1 calc R
C8 C 0.0965(3) 0.3255(3) 0.3430(2) 0.0212(4) Uani 1 1 d .
H8A H 0.1198 0.2524 0.4248 0.025 Uiso 1 1 calc R
H8B H -0.0049 0.4450 0.3814 0.025 Uiso 1 1 calc R
C9 C 0.0268(3) 0.2432(3) 0.2467(2) 0.0266(5) Uani 1 1 d .
H9A H 0.0097 0.3094 0.1620 0.040 Uiso 1 1 calc R
H9B H -0.0923 0.2483 0.2987 0.040 Uiso 1 1 calc R
H9C H 0.1184 0.1190 0.2175 0.040 Uiso 1 1 calc R
C10 C 0.2484(3) 0.4702(3) 0.1056(2) 0.0260(4) Uani 1 1 d .
H10A H 0.3560 0.4878 0.0526 0.031 Uiso 1 1 calc R
H10B H 0.2257 0.3972 0.0417 0.031 Uiso 1 1 calc R
C11 C 0.0771(3) 0.6507(3) 0.1444(3) 0.0324(5) Uani 1 1 d .
H11A H -0.0350 0.6336 0.1751 0.049 Uiso 1 1 calc R
H11B H 0.0685 0.7201 0.0610 0.049 Uiso 1 1 calc R
H11C H 0.0876 0.7145 0.2220 0.049 Uiso 1 1 calc R

loop_
_atom_site_aniso_label
_atom_site_aniso_U_11
_atom_site_aniso_U_22
_atom_site_aniso_U_33
_atom_site_aniso_U_23
_atom_site_aniso_U_13
_atom_site_aniso_U_12
Pd1 0.01820(8) 0.01598(8) 0.01770(8) 0.00174(5) -0.00748(5) -0.00997(6)
C1 0.0202(10) 0.0218(10) 0.0261(10) 0.0060(8) -0.0041(8) -0.0115(9)
C2 0.0300(11) 0.0247(11) 0.0296(11) 0.0111(8) -0.0160(9) -0.0204(9)
C3 0.0324(12) 0.0175(10) 0.0253(10) 0.0025(8) -0.0071(9) -0.0127(9)
C4 0.0211(10) 0.0168(10) 0.0297(11) 0.0065(8) -0.0094(8) -0.0081(8)
C5 0.0255(10) 0.0188(10) 0.0206(10) 0.0045(8) -0.0088(8) -0.0129(8)
P1 0.0200(2) 0.0210(3) 0.0167(2) 0.00028(19) -0.00572(19) -0.0119(2)
C6 0.0261(11) 0.0249(11) 0.0265(11) -0.0050(8) -0.0059(9) -0.0111(9)
C7 0.0247(11) 0.0388(13) 0.0296(12) -0.0044(10) -0.0029(9) -0.0097(10)
C8 0.0217(10) 0.0263(11) 0.0190(9) 0.0004(8) -0.0052(8) -0.0135(9)
C9 0.0259(11) 0.0367(12) 0.0262(11) 0.0004(9) -0.0077(9) -0.0212(10)
C10 0.0322(12) 0.0376(12) 0.0184(10) 0.0065(9) -0.0103(9) -0.0230(10)
C11 0.0285(12) 0.0384(13) 0.0381(13) 0.0154(10) -0.0188(10) -0.0175(11)

loop_
_atom_type_symbol
_atom_type_description
_atom_type_scat_dispersion_real
_atom_type_scat_dispersion_imag
_atom_type_scat_source
C C 0.0033 0.0016 'International Tables Vol C Tables 4.2.6.8 and 6.1.1.4'
H H 0.0000 0.0000 'International Tables Vol C Tables 4.2.6.8 and 6.1.1.4'
P P 0.1023 0.0942 'International Tables Vol C Tables 4.2.6.8 and 6.1.1.4'
Pd Pd -0.9988 1.0072 'International Tables Vol C Tables 4.2.6.8 and 6.1.1.4'

loop_
_geom_angle_atom_site_label_1
_geom_angle_atom_site_label_2
_geom_angle_atom_site_label_3
_geom_angle
_geom_angle_site_symmetry_1
_geom_angle_site_symmetry_3
C2 Pd1 C5 170.08(7) . 2_666
C2 Pd1 P1 91.77(5) . .
C5 Pd1 P1 98.06(5) 2_666 .
C2 Pd1 C1 137.21(7) . 2_666
C5 Pd1 C1 33.82(7) 2_666 2_666
P1 Pd1 C1 124.20(5) . 2_666
C2 Pd1 C1 33.70(7) . .
C5 Pd1 C1 138.39(7) 2_666 .
P1 Pd1 C1 119.21(5) . .
C1 Pd1 C1 116.47(5) 2_666 .
C2 Pd1 Pd1 84.47(5) . 2_666
C5 Pd1 Pd1 85.66(5) 2_666 2_666
P1 Pd1 Pd1 175.714(16) . 2_666
C1 Pd1 Pd1 58.44(5) 2_666 2_666
C1 Pd1 Pd1 58.03(5) . 2_666
C5 C1 C2 109.20(18) . .
C5 C1 Pd1 58.57(10) . 2_666
C2 C1 Pd1 108.53(13) . 2_666
C5 C1 Pd1 110.24(13) . .
C2 C1 Pd1 57.93(11) . .
Pd1 C1 Pd1 63.53(5) 2_666 .
C5 C1 H1 124.8(14) . .
C2 C1 H1 125.0(14) . .
Pd1 C1 H1 107.8(14) 2_666 .
Pd1 C1 H1 106.9(14) . .
C1 C2 C3 106.13(17) . .
C1 C2 Pd1 88.37(12) . .
C3 C2 Pd1 102.83(13) . .
C1 C2 H2 121.2(15) . .
C3 C2 H2 125.1(15) . .
Pd1 C2 H2 104.5(14) . .
C4 C3 C2 109.19(18) . .
C4 C3 H3 125.4 . .
C2 C3 H3 125.4 . .
C3 C4 C5 109.14(18) . .
C3 C4 H4 125.4 . .
C5 C4 H4 125.4 . .
C1 C5 C4 106.33(17) . .
C1 C5 Pd1 87.60(12) . 2_666
C4 C5 Pd1 101.35(13) . 2_666
C1 C5 H5 122.4(14) . .
C4 C5 H5 125.3(14) . .
Pd1 C5 H5 103.8(14) 2_666 .
C6 P1 C8 103.01(10) . .
C6 P1 C10 102.37(10) . .
C8 P1 C10 102.44(9) . .
C6 P1 Pd1 111.71(7) . .
C8 P1 Pd1 116.82(6) . .
C10 P1 Pd1 118.42(7) . .
C7 C6 P1 112.77(15) . .
C7 C6 H6A 109.0 . .
P1 C6 H6A 109.0 . .
C7 C6 H6B 109.0 . .
P1 C6 H6B 109.0 . .
H6A C6 H6B 107.8 . .
C6 C7 H7A 109.5 . .
C6 C7 H7B 109.5 . .
H7A C7 H7B 109.5 . .
C6 C7 H7C 109.5 . .
H7A C7 H7C 109.5 . .
H7B C7 H7C 109.5 . .
C9 C8 P1 117.03(14) . .
C9 C8 H8A 108.0 . .
P1 C8 H8A 108.0 . .
C9 C8 H8B 108.0 . .
P1 C8 H8B 108.0 . .
H8A C8 H8B 107.3 . .
C8 C9 H9A 109.5 . .
C8 C9 H9B 109.5 . .
H9A C9 H9B 109.5 . .
C8 C9 H9C 109.5 . .
H9A C9 H9C 109.5 . .
H9B C9 H9C 109.5 . .
C11 C10 P1 113.08(15) . .
C11 C10 H10A 109.0 . .
P1 C10 H10A 109.0 . .
C11 C10 H10B 109.0 . .
P1 C10 H10B 109.0 . .
H10A C10 H10B 107.8 . .
C10 C11 H11A 109.5 . .
C10 C11 H11B 109.5 . .
H11A C11 H11B 109.5 . .
C10 C11 H11C 109.5 . .
H11A C11 H11C 109.5 . .
H11B C11 H11C 109.5 . .

loop_
_geom_bond_atom_site_label_1
_geom_bond_atom_site_label_2
_geom_bond_distance
_geom_bond_site_symmetry_2
Pd1 C2 2.168(2) .
Pd1 C5 2.1745(19) 2_666
Pd1 P1 2.2898(5) .
Pd1 C1 2.546(2) 2_666
Pd1 C1 2.557(2) .
Pd1 Pd1 2.6865(3) 2_666
C1 C5 1.419(3) .
C1 C2 1.419(3) .
C1 Pd1 2.546(2) 2_666
C1 H1 0.936(15) .
C2 C3 1.449(3) .
C2 H2 0.918(15) .
C3 C4 1.363(3) .
C3 H3 0.9500 .
C4 C5 1.446(3) .
C4 H4 0.9500 .
C5 Pd1 2.1745(19) 2_666
C5 H5 0.917(15) .
P1 C6 1.830(2) .
P1 C8 1.835(2) .
P1 C10 1.843(2) .
C6 C7 1.523(3) .
C6 H6A 0.9900 .
C6 H6B 0.9900 .
C7 H7A 0.9800 .
C7 H7B 0.9800 .
C7 H7C 0.9800 .
C8 C9 1.529(3) .
C8 H8A 0.9900 .
C8 H8B 0.9900 .
C9 H9A 0.9800 .
C9 H9B 0.9800 .
C9 H9C 0.9800 .
C10 C11 1.525(3) .
C10 H10A 0.9900 .
C10 H10B 0.9900 .
C11 H11A 0.9800 .
C11 H11B 0.9800 .
C11 H11C 0.9800 .
